data_1553296
loop_
_publ_author_name
'Zeng, Yao-Bo'
'Liu, Xiao-Ling'
'Zhang, Yi'
'Li, Chuang-Jun'
'Zhang, Dong-Ming'
'Peng, Yao-Zong'
'Zhou, Xing'
'Du, Hong-Fei'
'Tan, Chun-Bing'
'Zhang, Yu-Yu'
'Yang, Da-Jian'

_publ_section_title
;
 Cantharimide and Its Derivatives from the Blister Beetle Mylabris
 phalerata Palla.
;
_journal_issue 8
_journal_name_full 'Journal of natural products'
_journal_page_first 2032
_journal_page_last 2038
_journal_paper_doi 10.1021/acs.jnatprod.6b00332
_journal_volume 79
_journal_year 2016
_chemical_absolute_configuration ad
_chemical_formula_moiety 'C9 H11 N O3'
_chemical_formula_sum 'C9 H11 N O3'
_chemical_formula_weight 181.19
_space_group_crystal_system orthorhombic
_space_group_IT_number 19
_space_group_name_Hall 'P 2ac 2ab'
_space_group_name_H-M_alt 'P 21 21 21'
_atom_sites_solution_hydrogens geom
_audit_creation_date 2016-04-07
_audit_creation_method
;
  Olex2 1.1
  (compiled 2011.02.15 svn.r1672, GUI svn.r3494)
;
_cell_angle_alpha 90
_cell_angle_beta 90
_cell_angle_gamma 90
_cell_formula_units_Z 4
_cell_length_a 5.3760(5)
_cell_length_b 11.9366(11)
_cell_length_c 13.1122(13)
_cell_measurement_reflns_used 1699
_cell_measurement_temperature 104.3
_cell_measurement_theta_max 70.9423
_cell_measurement_theta_min 3.3678
_cell_volume 841.43(14)
_computing_cell_refinement
;
CrysAlisPro, Agilent Technologies,
Version 1.171.35.11 (release 16-05-2011 CrysAlis171 .NET)
(compiled May 16 2011,17:55:39)
;
_computing_data_collection
;
CrysAlisPro, Agilent Technologies,
Version 1.171.35.11 (release 16-05-2011 CrysAlis171 .NET)
(compiled May 16 2011,17:55:39)
;
_computing_data_reduction
;
CrysAlisPro, Agilent Technologies,
Version 1.171.35.11 (release 16-05-2011 CrysAlis171 .NET)
(compiled May 16 2011,17:55:39)
;
_computing_molecular_graphics
;
O. V. Dolomanov, L. J. Bourhis, R. J. Gildea, J. A. K. Howard and H. Puschmann,
OLEX2: a complete structure solution, refinement and analysis program.
J. Appl. Cryst. (2009). 42, 339-341.
;
_computing_publication_material
;
O. V. Dolomanov, L. J. Bourhis, R. J. Gildea, J. A. K. Howard and H. Puschmann,
OLEX2: a complete structure solution, refinement and analysis program.
J. Appl. Cryst. (2009). 42, 339-341.
;
_computing_structure_refinement 'SHELXL-2014/7 (Sheldrick, 2014)'
_computing_structure_solution 'A short history of SHELX (Sheldrick, 2007)/Bruker'
_diffrn_ambient_temperature 104.3
_diffrn_detector_area_resol_mean 16.0971
_diffrn_measured_fraction_theta_full 1.000
_diffrn_measured_fraction_theta_max 0.983
_diffrn_measurement_details
;
#__ type_ start__ end____ width___ exp.time_
  1 omega  -67.00  -37.00   1.0000    1.5000
omega____ theta____ kappa____ phi______ frames
    -       -8.5000  -45.0000   90.0000 30

#__ type_ start__ end____ width___ exp.time_
  2 omega   10.00   58.00   1.0000    1.5000
omega____ theta____ kappa____ phi______ frames
    -       36.7919 -106.0000 -101.0000 48

#__ type_ start__ end____ width___ exp.time_
  3 omega   57.00   96.00   1.0000    1.5000
omega____ theta____ kappa____ phi______ frames
    -       36.7919   37.0000   30.0000 39

#__ type_ start__ end____ width___ exp.time_
  4 omega  -24.00   54.00   1.0000    1.5000
omega____ theta____ kappa____ phi______ frames
    -       36.7919  -37.0000  -30.0000 78

#__ type_ start__ end____ width___ exp.time_
  5 omega   61.00  101.00   1.0000    1.5000
omega____ theta____ kappa____ phi______ frames
    -       36.7919   37.0000  -60.0000 40

#__ type_ start__ end____ width___ exp.time_
  6 omega   79.00  158.00   1.0000    2.0000
omega____ theta____ kappa____ phi______ frames
    -      108.0000   15.0000   60.0000 79

#__ type_ start__ end____ width___ exp.time_
  7 omega   42.00   97.00   1.0000    2.0000
omega____ theta____ kappa____ phi______ frames
    -      108.0000  -45.0000 -120.0000 55

#__ type_ start__ end____ width___ exp.time_
  8 omega   54.00   90.00   1.0000    2.0000
omega____ theta____ kappa____ phi______ frames
    -      108.0000  -45.0000  -30.0000 36

#__ type_ start__ end____ width___ exp.time_
  9 omega  103.00  168.00   1.0000    2.0000
omega____ theta____ kappa____ phi______ frames
    -      108.0000   45.0000   90.0000 65

#__ type_ start__ end____ width___ exp.time_
 10 omega  102.00  157.00   1.0000    2.0000
omega____ theta____ kappa____ phi______ frames
    -      108.0000  111.0000 -150.0000 55

#__ type_ start__ end____ width___ exp.time_
 11 omega   40.00   84.00   1.0000    2.0000
omega____ theta____ kappa____ phi______ frames
    -      108.0000  -45.0000  150.0000 44

#__ type_ start__ end____ width___ exp.time_
 12 omega  116.00  178.00   1.0000    2.0000
omega____ theta____ kappa____ phi______ frames
    -      108.0000  111.0000   30.0000 62
;
_diffrn_measurement_device_type 'Xcalibur, Eos, Gemini'
_diffrn_measurement_method '\w scans'
_diffrn_orient_matrix_UB_11 -0.2032358000
_diffrn_orient_matrix_UB_12 0.0763688000
_diffrn_orient_matrix_UB_13 0.0449305000
_diffrn_orient_matrix_UB_21 -0.1011634000
_diffrn_orient_matrix_UB_22 -0.0990996000
_diffrn_orient_matrix_UB_23 0.0631078000
_diffrn_orient_matrix_UB_31 0.1747179000
_diffrn_orient_matrix_UB_32 0.0315039000
_diffrn_orient_matrix_UB_33 0.0884395000
_diffrn_radiation_monochromator graphite
_diffrn_radiation_type 'Cu K\a'
_diffrn_radiation_wavelength 1.5418
_diffrn_reflns_av_R_equivalents 0.0214
_diffrn_reflns_av_unetI/netI 0.0302
_diffrn_reflns_Laue_measured_fraction_full 1.000
_diffrn_reflns_Laue_measured_fraction_max 0.983
_diffrn_reflns_limit_h_max 6
_diffrn_reflns_limit_h_min -5
_diffrn_reflns_limit_k_max 14
_diffrn_reflns_limit_k_min -11
_diffrn_reflns_limit_l_max 15
_diffrn_reflns_limit_l_min -14
_diffrn_reflns_number 2545
_diffrn_reflns_point_group_measured_fraction_full 0.998
_diffrn_reflns_point_group_measured_fraction_max 0.973
_diffrn_reflns_theta_full 67.684
_diffrn_reflns_theta_max 71.080
_diffrn_reflns_theta_min 5.010
_diffrn_source 'Enhance (Cu) X-ray Source'
_exptl_absorpt_coefficient_mu 0.904
_exptl_absorpt_correction_T_max 1.00000
_exptl_absorpt_correction_T_min 0.88544
_exptl_absorpt_correction_type multi-scan
_exptl_absorpt_process_details
;
CrysAlisPro, Agilent Technologies,
Version 1.171.35.11 (release 16-05-2011 CrysAlis171 .NET)
(compiled May 16 2011,17:55:39)
Empirical absorption correction using spherical harmonics,
 implemented in SCALE3 ABSPACK scaling algorithm.
;
_exptl_crystal_density_diffrn 1.430
_exptl_crystal_description prism
_exptl_crystal_F_000 384
_exptl_crystal_size_max 0.250
_exptl_crystal_size_mid 0.230
_exptl_crystal_size_min 0.200
_refine_diff_density_max 0.190
_refine_diff_density_min -0.364
_refine_diff_density_rms 0.070
_refine_ls_abs_structure_details
;
 Flack x determined using 596 quotients [(I+)-(I-)]/[(I+)+(I-)]
 (Parsons, Flack and Wagner, Acta Cryst. B69 (2013) 249-259).
;
_refine_ls_abs_structure_Flack 0.02(19)
_refine_ls_extinction_method none
_refine_ls_goodness_of_fit_ref 1.072
_refine_ls_hydrogen_treatment constr
_refine_ls_matrix_type full
_refine_ls_number_parameters 119
_refine_ls_number_reflns 1588
_refine_ls_number_restraints 0
_refine_ls_restrained_S_all 1.072
_refine_ls_R_factor_all 0.0373
_refine_ls_R_factor_gt 0.0364
_refine_ls_shift/su_max 0.000
_refine_ls_shift/su_mean 0.000
_refine_ls_structure_factor_coef Fsqd
_refine_ls_weighting_details 'w=1/[\s^2^(Fo^2^)+(0.0673P)^2^] where P=(Fo^2^+2Fc^2^)/3'
_refine_ls_weighting_scheme calc
_refine_ls_wR_factor_gt 0.0929
_refine_ls_wR_factor_ref 0.0945
_reflns_Friedel_coverage 0.651
_reflns_Friedel_fraction_full 0.995
_reflns_Friedel_fraction_max 0.959
_reflns_number_gt 1551
_reflns_number_total 1588
_reflns_threshold_expression 'I > 2\s(I)'
_cod_data_source_file 13.cif
_cod_data_source_block exp_3938
_cod_database_code 1553296
_reflns_odcompleteness_completeness 100.00
_reflns_odcompleteness_iscentric 1
_reflns_odcompleteness_theta 66.97
_shelx_estimated_absorpt_t_max 0.840
_shelx_estimated_absorpt_t_min 0.806
_shelx_shelxl_version_number 2014/7
_shelx_space_group_comment
;
The symmetry employed for this shelxl refinement is uniquely defined
by the following loop, which should always be used as a source of
symmetry information in preference to the above space-group names.
They are only intended as comments.
;

loop_
_space_group_symop_operation_xyz
'x, y, z'
'-x+1/2, -y, z+1/2'
'x+1/2, -y+1/2, -z'
'-x, y+1/2, -z+1/2'

loop_
_atom_site_label
_atom_site_type_symbol
_atom_site_fract_x
_atom_site_fract_y
_atom_site_fract_z
_atom_site_U_iso_or_equiv
_atom_site_adp_type
_atom_site_occupancy
_atom_site_site_symmetry_order
_atom_site_calc_flag
_atom_site_refinement_flags_posn
_atom_site_refinement_flags_adp
O3 O 0.1807(3) 0.29254(12) 0.39803(11) 0.0196(4) Uani 1 1 d . .
O1 O 0.5555(3) 0.16880(11) 0.17117(11) 0.0144(3) Uani 1 1 d . .
C1 C 0.3460(4) 0.03589(15) 0.26719(14) 0.0109(4) Uani 1 1 d . .
C3 C 0.2985(4) 0.20551(16) 0.17041(15) 0.0135(4) Uani 1 1 d . .
H3 H 0.2784 0.2871 0.1708 0.016 Uiso 1 1 calc R U
O2 O 0.6781(3) -0.01510(12) 0.38688(11) 0.0190(4) Uani 1 1 d . .
N8 N 0.4599(3) 0.14816(13) 0.40877(12) 0.0137(4) Uani 1 1 d . .
H8 H 0.5361 0.1710 0.4626 0.016 Uiso 1 1 calc R U
C9 C 0.2694(4) 0.20649(16) 0.36376(15) 0.0132(4) Uani 1 1 d . .
C5 C 0.3419(4) 0.03756(17) 0.07365(15) 0.0174(4) Uani 1 1 d . .
H5A H 0.2334 -0.0272 0.0783 0.021 Uiso 1 1 calc R U
H5B H 0.4428 0.0317 0.0126 0.021 Uiso 1 1 calc R U
C2 C 0.1943(4) 0.14670(15) 0.26711(14) 0.0111(4) Uani 1 1 d . .
H2 H 0.0145 0.1337 0.2631 0.013 Uiso 1 1 calc R U
C4 C 0.1916(4) 0.14848(17) 0.07553(15) 0.0175(4) Uani 1 1 d . .
H4A H 0.2209 0.1927 0.0146 0.021 Uiso 1 1 calc R U
H4B H 0.0146 0.1346 0.0826 0.021 Uiso 1 1 calc R U
C6 C 0.5030(4) 0.04987(16) 0.16907(15) 0.0134(4) Uani 1 1 d . .
H6 H 0.6528 0.0031 0.1680 0.016 Uiso 1 1 calc R U
C7 C 0.5181(4) 0.04894(15) 0.35931(14) 0.0123(4) Uani 1 1 d . .
C10 C 0.2025(4) -0.07417(16) 0.27564(15) 0.0149(4) Uani 1 1 d . .
H10A H 0.1292 -0.0798 0.3422 0.022 Uiso 1 1 calc R U
H10B H 0.3142 -0.1359 0.2652 0.022 Uiso 1 1 calc R U
H10C H 0.0740 -0.0761 0.2249 0.022 Uiso 1 1 calc R U

loop_
_atom_site_aniso_label
_atom_site_aniso_U_11
_atom_site_aniso_U_22
_atom_site_aniso_U_33
_atom_site_aniso_U_23
_atom_site_aniso_U_13
_atom_site_aniso_U_12
O3 0.0298(8) 0.0147(7) 0.0145(7) -0.0025(5) 0.0019(6) 0.0071(7)
O1 0.0127(7) 0.0143(7) 0.0163(7) 0.0003(5) 0.0023(6) -0.0022(6)
C1 0.0111(8) 0.0112(8) 0.0104(8) -0.0015(7) -0.0017(8) 0.0016(8)
C3 0.0133(9) 0.0146(9) 0.0125(9) 0.0019(7) 0.0008(8) 0.0006(8)
O2 0.0190(7) 0.0179(7) 0.0201(7) -0.0022(6) -0.0067(6) 0.0049(6)
N8 0.0179(8) 0.0134(8) 0.0098(7) -0.0028(6) -0.0034(7) -0.0013(7)
C9 0.0161(10) 0.0131(8) 0.0105(9) 0.0017(7) 0.0038(7) -0.0010(8)
C5 0.0217(10) 0.0209(10) 0.0096(8) -0.0032(7) 0.0019(8) 0.0006(10)
C2 0.0111(9) 0.0121(8) 0.0101(8) -0.0003(7) 0.0011(7) 0.0009(8)
C4 0.0183(10) 0.0227(10) 0.0115(9) 0.0015(8) -0.0001(8) 0.0004(9)
C6 0.0135(10) 0.0131(9) 0.0136(9) -0.0019(7) 0.0022(8) 0.0010(7)
C7 0.0126(9) 0.0125(9) 0.0117(9) 0.0000(7) 0.0011(7) -0.0019(8)
C10 0.0158(10) 0.0123(8) 0.0166(9) 0.0009(8) -0.0021(8) -0.0017(8)

loop_
_atom_type_symbol
_atom_type_description
_atom_type_scat_dispersion_real
_atom_type_scat_dispersion_imag
_atom_type_scat_source
C C 0.0181 0.0091 'International Tables Vol C Tables 4.2.6.8 and 6.1.1.4'
H H 0.0000 0.0000 'International Tables Vol C Tables 4.2.6.8 and 6.1.1.4'
N N 0.0311 0.0180 'International Tables Vol C Tables 4.2.6.8 and 6.1.1.4'
O O 0.0492 0.0322 'International Tables Vol C Tables 4.2.6.8 and 6.1.1.4'

loop_
_geom_angle_atom_site_label_1
_geom_angle_atom_site_label_2
_geom_angle_atom_site_label_3
_geom_angle
C6 O1 C3 96.34(14)
C6 C1 C2 101.18(14)
C7 C1 C2 103.38(15)
C7 C1 C6 108.40(16)
C10 C1 C2 117.85(16)
C10 C1 C6 115.37(16)
C10 C1 C7 109.62(15)
O1 C3 H3 113.9
O1 C3 C2 101.62(15)
O1 C3 C4 103.25(16)
C2 C3 H3 113.9
C4 C3 H3 113.9
C4 C3 C2 109.09(16)
C9 N8 H8 123.2
C9 N8 C7 113.63(17)
C7 N8 H8 123.2
O3 C9 N8 124.16(19)
O3 C9 C2 127.12(19)
N8 C9 C2 108.73(16)
H5A C5 H5B 109.3
C4 C5 H5A 111.5
C4 C5 H5B 111.5
C6 C5 H5A 111.5
C6 C5 H5B 111.5
C6 C5 C4 101.54(15)
C1 C2 H2 112.5
C3 C2 C1 101.29(15)
C3 C2 H2 112.5
C9 C2 C1 105.15(15)
C9 C2 C3 112.03(15)
C9 C2 H2 112.5
C3 C4 C5 101.37(16)
C3 C4 H4A 111.5
C3 C4 H4B 111.5
C5 C4 H4A 111.5
C5 C4 H4B 111.5
H4A C4 H4B 109.3
O1 C6 C1 101.32(15)
O1 C6 C5 102.73(15)
O1 C6 H6 113.5
C1 C6 H6 113.5
C5 C6 C1 111.15(16)
C5 C6 H6 113.5
O2 C7 C1 127.12(17)
O2 C7 N8 124.21(18)
N8 C7 C1 108.67(17)
C1 C10 H10A 109.5
C1 C10 H10B 109.5
C1 C10 H10C 109.5
H10A C10 H10B 109.5
H10A C10 H10C 109.5
H10B C10 H10C 109.5

loop_
_geom_bond_atom_site_label_1
_geom_bond_atom_site_label_2
_geom_bond_distance
O3 C9 1.218(2)
O1 C3 1.450(2)
O1 C6 1.448(2)
C1 C2 1.554(3)
C1 C6 1.548(3)
C1 C7 1.529(3)
C1 C10 1.528(3)
C3 H3 0.9800
C3 C2 1.554(3)
C3 C4 1.530(3)
O2 C7 1.206(3)
N8 H8 0.8600
N8 C9 1.372(3)
N8 C7 1.386(2)
C9 C2 1.509(3)
C5 H5A 0.9700
C5 H5B 0.9700
C5 C4 1.551(3)
C5 C6 1.529(3)
C2 H2 0.9800
C4 H4A 0.9700
C4 H4B 0.9700
C6 H6 0.9800
C10 H10A 0.9600
C10 H10B 0.9600
C10 H10C 0.9600

loop_
_geom_hbond_atom_site_label_D
_geom_hbond_atom_site_label_H
_geom_hbond_atom_site_label_A
_geom_hbond_distance_DH
_geom_hbond_distance_HA
_geom_hbond_distance_DA
_geom_hbond_angle_DHA
_geom_hbond_site_symmetry_A
C3 H3 O2 0.98 2.49 3.421(2) 158.5 4_655
N8 H8 O3 0.86 2.03 2.886(2) 170.8 3_556
C5 H5B O2 0.97 2.63 3.568(3) 163.1 2_654

loop_
_geom_torsion_atom_site_label_1
_geom_torsion_atom_site_label_2
_geom_torsion_atom_site_label_3
_geom_torsion_atom_site_label_4
_geom_torsion
O3 C9 C2 C1 -173.73(19)
O3 C9 C2 C3 77.1(3)
O1 C3 C2 C1 -33.92(17)
O1 C3 C2 C9 77.69(18)
O1 C3 C4 C5 33.09(18)
C3 O1 C6 C1 -58.91(16)
C3 O1 C6 C5 56.08(17)
N8 C9 C2 C1 6.6(2)
N8 C9 C2 C3 -102.55(18)
C9 N8 C7 C1 0.1(2)
C9 N8 C7 O2 -179.39(19)
C2 C1 C6 O1 36.78(17)
C2 C1 C6 C5 -71.78(18)
C2 C1 C7 O2 -176.54(19)
C2 C1 C7 N8 4.0(2)
C2 C3 C4 C5 -74.39(19)
C4 C3 C2 C1 74.67(18)
C4 C3 C2 C9 -173.72(16)
C4 C5 C6 O1 -35.32(18)
C4 C5 C6 C1 72.32(19)
C6 O1 C3 C2 57.71(16)
C6 O1 C3 C4 -55.33(17)
C6 C1 C2 C3 -1.62(18)
C6 C1 C2 C9 -118.39(16)
C6 C1 C7 O2 -69.7(2)
C6 C1 C7 N8 110.77(18)
C6 C5 C4 C3 1.29(19)
C7 C1 C2 C3 110.56(16)
C7 C1 C2 C9 -6.20(19)
C7 C1 C6 O1 -71.53(18)
C7 C1 C6 C5 179.90(15)
C7 N8 C9 O3 175.94(19)
C7 N8 C9 C2 -4.4(2)
C10 C1 C2 C3 -128.38(17)
C10 C1 C2 C9 114.86(18)
C10 C1 C6 O1 165.15(16)
C10 C1 C6 C5 56.6(2)
C10 C1 C7 O2 57.0(3)
C10 C1 C7 N8 -122.51(17)
